data_4134759
loop_
_publ_author_name
'Liu, Tianchang'
'Gau, Michael R.'
'Tomson, Neil C.'

_publ_section_title
;
 Mimicking the Constrained Geometry of a Nitrogen-Fixation Intermediate.
;
_journal_name_full 'Journal of the American Chemical Society'
_journal_paper_doi 10.1021/jacs.0c01861
_journal_year 2020
_chemical_formula_moiety 'C68 H76 Fe2 N8 P2, 2(C4 H10 O)'
_chemical_formula_sum 'C76 H96 Fe2 N8 O2 P2'
_chemical_formula_weight 1327.24
_space_group_crystal_system triclinic
_space_group_IT_number 2
_space_group_name_Hall '-P 1'
_space_group_name_H-M_alt 'P -1'
_atom_sites_solution_hydrogens geom
_atom_sites_solution_primary dual
_audit_creation_date 2019-12-16
_audit_creation_method
;
Olex2 1.2
(compiled 2018.05.29 svn.r3508 for OlexSys, GUI svn.r5506)
;
_cell_angle_alpha 91.674(2)
_cell_angle_beta 98.0110(10)
_cell_angle_gamma 98.486(2)
_cell_formula_units_Z 2
_cell_length_a 10.6831(2)
_cell_length_b 16.4143(4)
_cell_length_c 20.2856(4)
_cell_measurement_reflns_used 34365
_cell_measurement_temperature 100
_cell_measurement_theta_max 27.5480
_cell_measurement_theta_min 2.4040
_cell_volume 3479.41(13)
_computing_cell_refinement 'CrysAlisPro 1.171.40.61a (Rigaku OD, 2019)'
_computing_data_collection 'CrysAlisPro 1.171.40.61a (Rigaku OD, 2019)'
_computing_data_reduction 'CrysAlisPro 1.171.40.61a (Rigaku OD, 2019)'
_computing_molecular_graphics 'ORTEP-3 (Farrugia, 2012)'
_computing_publication_material 'Olex2 (Dolomanov et al., 2009)'
_computing_structure_refinement 'ShelXL (Sheldrick, 2015)'
_computing_structure_solution 'ShelXT (Sheldrick, 2015)'
_diffrn_ambient_environment N~2~
_diffrn_ambient_temperature 100
_diffrn_detector 'HPC area detector'
_diffrn_detector_area_resol_mean 10.0
_diffrn_detector_type 'Dectris PILATUS3 R 200K'
_diffrn_measured_fraction_theta_full 1.000
_diffrn_measured_fraction_theta_max 0.998
_diffrn_measurement_details
;
List of Runs (angles in degrees, time in seconds):

  # Type    Start    End  Width  t~exp~   \w     \q     \k     \f   Frames
--------------------------------------------------------------------------
  1  \w    -21.00  97.00   0.50   30.00    --   15.97  54.00-102.00  236
  2  \w     41.00  99.00   0.50   30.00    --   15.97 178.00 120.00  116
  3  \w     41.00  99.00   0.50   30.00    --   15.97 178.00 150.00  116
  4  \w    -24.00  99.00   0.50   30.00    --   15.97  77.00   0.00  246
  5  \w    -23.00  66.00   0.50   30.00    --   15.97 -99.00   0.00  178
  6  \w    -23.00  34.00   0.50   30.00    --  -16.36 -99.00  90.00  114
  7  \w    -23.00  66.00   0.50   30.00    --   15.97 -99.00 120.00  178
  8  \w    -23.00  34.00   0.50   30.00    --  -16.36 -99.00   0.00  114
  9  \w    -23.00  34.00   0.50   30.00    --  -16.36 -99.00 -90.00  114
 10  \w    -65.00  40.00   0.50   30.00    --   15.97 -54.00 113.00  210
 11  \w    -52.00  65.00   0.50   30.00    --  -16.36  54.00-102.00  234
 12  \w    -52.00  64.00   0.50   30.00    --  -16.36  57.00 -60.00  232
 13  \w    -70.00  21.00   0.50   30.00    --   15.97 -37.00 150.00  182
 14  \w    -74.00   5.00   0.50   30.00    --   15.97 -19.00  30.00  158
 15  \w    -97.00  19.00   0.50   30.00    --  -16.36 -54.00 113.00  232
 16  \w   -106.00 -71.00   0.50   30.00    --  -16.36 -19.00-180.00   70
;
_diffrn_measurement_device 'four-circle diffractometer'
_diffrn_measurement_device_type 'Rigaku XtaLAB Synergy-S'
_diffrn_measurement_method '\w scans'
_diffrn_orient_matrix_type 'CrysAlisPro convention (1999,Acta A55,543-557)'
_diffrn_orient_matrix_UB_11 -0.0084181000
_diffrn_orient_matrix_UB_12 -0.0350786000
_diffrn_orient_matrix_UB_13 0.0194460000
_diffrn_orient_matrix_UB_21 -0.0672233000
_diffrn_orient_matrix_UB_22 -0.0009301000
_diffrn_orient_matrix_UB_23 -0.0060258000
_diffrn_orient_matrix_UB_31 -0.0037096000
_diffrn_orient_matrix_UB_32 -0.0261238000
_diffrn_orient_matrix_UB_33 -0.0289064000
_diffrn_radiation_monochromator mirror
_diffrn_radiation_probe x-ray
_diffrn_radiation_type MoK\a
_diffrn_radiation_wavelength 0.71073
_diffrn_reflns_av_R_equivalents 0.070
_diffrn_reflns_av_unetI/netI 0.0306
_diffrn_reflns_Laue_measured_fraction_full 1.000
_diffrn_reflns_Laue_measured_fraction_max 0.998
_diffrn_reflns_limit_h_max 13
_diffrn_reflns_limit_h_min -13
_diffrn_reflns_limit_k_max 21
_diffrn_reflns_limit_k_min -21
_diffrn_reflns_limit_l_max 26
_diffrn_reflns_limit_l_min -26
_diffrn_reflns_number 127175
_diffrn_reflns_point_group_measured_fraction_full 1.000
_diffrn_reflns_point_group_measured_fraction_max 0.998
_diffrn_reflns_theta_full 25.242
_diffrn_reflns_theta_max 27.571
_diffrn_reflns_theta_min 2.030
_diffrn_source 'micro-focus sealed X-ray tube'
_diffrn_source_type 'PhotonJet-S (Mo) X-ray Source'
_exptl_absorpt_coefficient_mu 0.515
_exptl_absorpt_correction_T_max 1.00000
_exptl_absorpt_correction_T_min 0.74736
_exptl_absorpt_correction_type multi-scan
_exptl_absorpt_process_details 'SCALE3 ABSPACK'
_exptl_crystal_colour 'dark green'
_exptl_crystal_density_diffrn 1.267
_exptl_crystal_description bar
_exptl_crystal_F_000 1412
_exptl_crystal_size_max 0.34
_exptl_crystal_size_mid 0.12
_exptl_crystal_size_min 0.04
_refine_diff_density_max 0.866
_refine_diff_density_min -0.471
_refine_diff_density_rms 0.077
_refine_ls_extinction_method none
_refine_ls_goodness_of_fit_ref 1.029
_refine_ls_hydrogen_treatment constr
_refine_ls_matrix_type full
_refine_ls_number_parameters 826
_refine_ls_number_reflns 26672
_refine_ls_number_restraints 0
_refine_ls_restrained_S_all 1.029
_refine_ls_R_factor_all 0.0672
_refine_ls_R_factor_gt 0.0557
_refine_ls_shift/su_max 0.001
_refine_ls_shift/su_mean 0.000
_refine_ls_structure_factor_coef Fsqd
_refine_ls_weighting_details 'w=1/[\s^2^(Fo^2^)+(0.0806P)^2^+3.9342P] where P=(Fo^2^+2Fc^2^)/3'
_refine_ls_weighting_scheme calc
_refine_ls_wR_factor_gt 0.1431
_refine_ls_wR_factor_ref 0.1501
_reflns_number_gt 22681
_reflns_number_total 26672
_reflns_threshold_expression 'I > 2\s(I)'
_twin_special_details
;
Component 2 rotated by -179.9160\% 
 around [0.00 0.71 -0.70] (reciprocal) or [0.05 0.84 -0.53] (direct)
;
_cod_data_source_file ja0c01861_si_003.cif
_cod_data_source_block 3723
_cod_database_code 4134759
_shelx_shelxl_version_number 2018/3
_olex2_refinement_description
;
1. Twinned data refinement
 Scales: 0.5613(8)
 0.4387(8)
2. Fixed Uiso
 At 1.2 times of:
  All C(H) groups, All C(H,H) groups
 At 1.5 times of:
  All C(H,H,H) groups
3.a Secondary CH2 refined with riding coordinates:
 C8(H8A,H8B), C9(H9A,H9B), C10(H10A,H10B), C18(H18A,H18B), C19(H19A,H19B),
 C20(H20A,H20B), C70(H70A,H70B), C71(H71A,H71B), C74(H74A,H74B), C75(H75A,H75B)
3.b Aromatic/amide H refined with riding coordinates:
 C3(H3), C5(H5), C13(H13), C15(H15), C34(H34), C35(H35), C36(H36), C37(H37),
 C38(H38), C40(H40), C41(H41), C42(H42), C43(H43), C44(H44), C46(H46), C47(H47),
  C48(H48), C49(H49), C50(H50), C52(H52), C53(H53), C54(H54), C55(H55),
 C56(H56), C58(H58), C59(H59), C60(H60), C61(H61), C62(H62), C64(H64), C65(H65),
  C66(H66), C67(H67), C68(H68)
3.c Idealised Me refined as rotating group:
 C21(H21A,H21B,H21C), C23(H23A,H23B,H23C), C24(H24A,H24B,H24C), C25(H25A,H25B,
 H25C), C26(H26A,H26B,H26C), C27(H27A,H27B,H27C), C29(H29A,H29B,H29C), C30(H30A,
 H30B,H30C), C31(H31A,H31B,H31C), C32(H32A,H32B,H32C), C69(H69A,H69B,H69C),
 C72(H72A,H72B,H72C), C73(H73A,H73B,H73C), C76(H76A,H76B,H76C)
;
_olex2_submission_special_instructions 'No special instructions were received'
_oxdiff_exptl_absorpt_empirical_details
;
Empirical correction (ABSPACK) includes:
- Absorption correction using spherical harmonics
- Frame scaling
;
_oxdiff_exptl_absorpt_empirical_full_max 1.799
_oxdiff_exptl_absorpt_empirical_full_min 0.577
_oxdiff_twin_integration_method simultaneous
_oxdiff_twin_items 2

loop_
_space_group_symop_operation_xyz
'x, y, z'
'-x, -y, -z'

loop_
_atom_site_label
_atom_site_type_symbol
_atom_site_fract_x
_atom_site_fract_y
_atom_site_fract_z
_atom_site_U_iso_or_equiv
_atom_site_adp_type
_atom_site_occupancy
_atom_site_site_symmetry_order
_atom_site_calc_flag
_atom_site_refinement_flags_posn
_atom_site_refinement_flags_adp
_atom_site_refinement_flags_occupancy
_atom_site_disorder_assembly
_atom_site_disorder_group
Fe1 Fe 0.77354(4) 0.60662(3) 0.20130(2) 0.01361(10) Uani 1 1 d . . . . .
Fe2 Fe 0.71052(4) 0.77423(3) 0.37598(2) 0.01361(10) Uani 1 1 d . . . . .
P1 P 0.79056(8) 0.66446(5) 0.10425(4) 0.01516(16) Uani 1 1 d . . . . .
P2 P 0.70821(8) 0.90603(5) 0.35462(4) 0.01552(17) Uani 1 1 d . . . . .
N1 N 0.9485(2) 0.61068(16) 0.24049(12) 0.0148(5) Uani 1 1 d . . . . .
N2 N 0.7850(2) 0.49648(16) 0.19906(13) 0.0152(5) Uani 1 1 d . . . . .
N3 N 0.5948(2) 0.56090(16) 0.18663(12) 0.0157(5) Uani 1 1 d . . . . .
N4 N 0.5316(2) 0.72978(16) 0.36160(12) 0.0151(5) Uani 1 1 d . . . . .
N5 N 0.6865(2) 0.75097(16) 0.46148(12) 0.0145(5) Uani 1 1 d . . . . .
N6 N 0.8855(2) 0.77830(16) 0.41676(13) 0.0149(5) Uani 1 1 d . . . . .
N7 N 0.7516(2) 0.69828(16) 0.24971(13) 0.0155(5) Uani 1 1 d . . . . .
N8 N 0.7371(2) 0.73862(16) 0.29384(13) 0.0143(5) Uani 1 1 d . . . . .
C1 C 0.9977(3) 0.5407(2) 0.23922(15) 0.0168(6) Uani 1 1 d . . . . .
C2 C 0.9031(3) 0.4714(2) 0.21544(15) 0.0165(6) Uani 1 1 d . . . . .
C3 C 0.9129(3) 0.3877(2) 0.21277(16) 0.0190(6) Uani 1 1 d . . . . .
H3 H 0.992703 0.371163 0.222635 0.023 Uiso 1 1 calc R . . . .
C4 C 0.8036(3) 0.3278(2) 0.19534(16) 0.0192(6) Uani 1 1 d . . . . .
C5 C 0.6847(3) 0.3553(2) 0.18023(15) 0.0185(6) Uani 1 1 d . . . . .
H5 H 0.611024 0.317020 0.168544 0.022 Uiso 1 1 calc R . . . .
C6 C 0.6758(3) 0.4393(2) 0.18252(15) 0.0148(6) Uani 1 1 d . . . . .
C7 C 0.5657(3) 0.4792(2) 0.17484(15) 0.0164(6) Uani 1 1 d . . . . .
C8 C 0.4927(3) 0.6092(2) 0.19653(15) 0.0156(6) Uani 1 1 d . . . . .
H8a H 0.411671 0.581681 0.172776 0.019 Uiso 1 1 calc R . . . .
H8b H 0.510972 0.663310 0.178940 0.019 Uiso 1 1 calc R . . . .
C9 C 0.4836(3) 0.61835(19) 0.27209(15) 0.0155(6) Uani 1 1 d . . . . .
H9a H 0.414771 0.577405 0.282382 0.019 Uiso 1 1 calc R . . . .
H9b H 0.562596 0.607008 0.297331 0.019 Uiso 1 1 calc R . . . .
C10 C 0.4595(3) 0.7047(2) 0.29479(15) 0.0168(6) Uani 1 1 d . . . . .
H10a H 0.485717 0.744531 0.263089 0.020 Uiso 1 1 calc R . . . .
H10b H 0.368794 0.703674 0.295976 0.020 Uiso 1 1 calc R . . . .
C11 C 0.4752(3) 0.71413(19) 0.41571(15) 0.0159(6) Uani 1 1 d . . . . .
C12 C 0.5644(3) 0.72681(19) 0.47582(15) 0.0157(6) Uani 1 1 d . . . . .
C13 C 0.5445(3) 0.71214(19) 0.54119(15) 0.0169(6) Uani 1 1 d . . . . .
H13 H 0.461753 0.697185 0.550638 0.020 Uiso 1 1 calc R . . . .
C14 C 0.6483(3) 0.71973(19) 0.59290(15) 0.0182(6) Uani 1 1 d . . . . .
C15 C 0.7716(3) 0.7417(2) 0.57650(15) 0.0180(6) Uani 1 1 d . . . . .
H15 H 0.841831 0.746637 0.609884 0.022 Uiso 1 1 calc R . . . .
C16 C 0.7908(3) 0.75622(19) 0.51110(15) 0.0161(6) Uani 1 1 d . . . . .
C17 C 0.9067(3) 0.77206(19) 0.48293(15) 0.0172(6) Uani 1 1 d . . . . .
C18 C 0.9920(3) 0.77788(19) 0.37801(15) 0.0162(6) Uani 1 1 d . . . . .
H18a H 1.072351 0.797860 0.406241 0.019 Uiso 1 1 calc R . . . .
H18b H 0.982388 0.814295 0.341447 0.019 Uiso 1 1 calc R . . . .
C19 C 0.9936(3) 0.68890(19) 0.35019(15) 0.0157(6) Uani 1 1 d . . . . .
H19a H 1.056674 0.664369 0.378931 0.019 Uiso 1 1 calc R . . . .
H19b H 0.910622 0.656222 0.351532 0.019 Uiso 1 1 calc R . . . .
C20 C 1.0245(3) 0.68491(19) 0.27780(15) 0.0163(6) Uani 1 1 d . . . . .
H20a H 1.004717 0.734016 0.255681 0.020 Uiso 1 1 calc R . . . .
H20b H 1.115004 0.682944 0.278559 0.020 Uiso 1 1 calc R . . . .
C21 C 1.1357(3) 0.5336(2) 0.26232(17) 0.0215(7) Uani 1 1 d . . . . .
H21a H 1.189708 0.572044 0.239882 0.032 Uiso 1 1 calc GR . . . .
H21b H 1.150270 0.478534 0.252259 0.032 Uiso 1 1 calc GR . . . .
H21c H 1.155051 0.545599 0.309559 0.032 Uiso 1 1 calc GR . . . .
C22 C 0.8165(3) 0.2362(2) 0.19631(19) 0.0266(7) Uani 1 1 d . . . . .
C23 C 0.8630(4) 0.2142(3) 0.2675(2) 0.0411(10) Uani 1 1 d . . . . .
H23a H 0.943841 0.247533 0.283485 0.062 Uiso 1 1 calc GR . . . .
H23b H 0.872724 0.157024 0.267774 0.062 Uiso 1 1 calc GR . . . .
H23c H 0.801632 0.224409 0.295901 0.062 Uiso 1 1 calc GR . . . .
C24 C 0.9139(4) 0.2182(3) 0.1511(2) 0.0406(10) Uani 1 1 d . . . . .
H24a H 0.883815 0.229994 0.106063 0.061 Uiso 1 1 calc GR . . . .
H24b H 0.924283 0.161148 0.152860 0.061 Uiso 1 1 calc GR . . . .
H24c H 0.994638 0.252171 0.165984 0.061 Uiso 1 1 calc GR . . . .
C25 C 0.6895(4) 0.1807(2) 0.1722(2) 0.0314(8) Uani 1 1 d . . . . .
H25a H 0.702372 0.124046 0.172315 0.047 Uiso 1 1 calc GR . . . .
H25b H 0.657632 0.193871 0.127850 0.047 Uiso 1 1 calc GR . . . .
H25c H 0.628810 0.189363 0.201455 0.047 Uiso 1 1 calc GR . . . .
C26 C 0.4309(3) 0.4346(2) 0.15564(16) 0.0177(6) Uani 1 1 d . . . . .
H26a H 0.380567 0.445276 0.189681 0.027 Uiso 1 1 calc GR . . . .
H26b H 0.432326 0.376396 0.150873 0.027 Uiso 1 1 calc GR . . . .
H26c H 0.394190 0.453768 0.114138 0.027 Uiso 1 1 calc GR . . . .
C27 C 0.3354(3) 0.6833(2) 0.41425(16) 0.0210(7) Uani 1 1 d . . . . .
H27a H 0.286150 0.722930 0.394183 0.031 Uiso 1 1 calc GR . . . .
H27b H 0.317608 0.675528 0.458936 0.031 Uiso 1 1 calc GR . . . .
H27c H 0.312898 0.631785 0.388702 0.031 Uiso 1 1 calc GR . . . .
C28 C 0.6230(3) 0.7012(2) 0.66365(16) 0.0234(7) Uani 1 1 d . . . . .
C29 C 0.5474(4) 0.6136(3) 0.66312(19) 0.0417(11) Uani 1 1 d . . . . .
H29a H 0.466465 0.610796 0.635127 0.062 Uiso 1 1 calc GR . . . .
H29b H 0.533406 0.600937 0.707665 0.062 Uiso 1 1 calc GR . . . .
H29c H 0.595137 0.574535 0.646232 0.062 Uiso 1 1 calc GR . . . .
C30 C 0.5453(5) 0.7635(3) 0.6888(2) 0.0466(12) Uani 1 1 d . . . . .
H30a H 0.592030 0.818129 0.688971 0.070 Uiso 1 1 calc GR . . . .
H30b H 0.529826 0.751440 0.733293 0.070 Uiso 1 1 calc GR . . . .
H30c H 0.465075 0.759976 0.660092 0.070 Uiso 1 1 calc GR . . . .
C31 C 0.7474(4) 0.7053(3) 0.71231(17) 0.0299(8) Uani 1 1 d . . . . .
H31a H 0.798339 0.667216 0.696842 0.045 Uiso 1 1 calc GR . . . .
H31b H 0.727609 0.691011 0.755646 0.045 Uiso 1 1 calc GR . . . .
H31c H 0.794197 0.760193 0.714938 0.045 Uiso 1 1 calc GR . . . .
C32 C 1.0374(3) 0.7774(2) 0.52322(16) 0.0235(7) Uani 1 1 d . . . . .
H32a H 1.077698 0.732387 0.509669 0.035 Uiso 1 1 calc GR . . . .
H32b H 1.029268 0.774446 0.569670 0.035 Uiso 1 1 calc GR . . . .
H32c H 1.088425 0.828662 0.516030 0.035 Uiso 1 1 calc GR . . . .
C33 C 0.8165(3) 0.5984(2) 0.03355(15) 0.0180(6) Uani 1 1 d . . . . .
C34 C 0.7782(3) 0.5135(2) 0.03259(17) 0.0252(7) Uani 1 1 d . . . . .
H34 H 0.736376 0.490548 0.066469 0.030 Uiso 1 1 calc R . . . .
C35 C 0.8023(4) 0.4628(2) -0.01886(18) 0.0292(8) Uani 1 1 d . . . . .
H35 H 0.775690 0.406223 -0.019322 0.035 Uiso 1 1 calc R . . . .
C36 C 0.8650(3) 0.4954(2) -0.06890(16) 0.0222(7) Uani 1 1 d . . . . .
H36 H 0.882136 0.461018 -0.102665 0.027 Uiso 1 1 calc R . . . .
C37 C 0.9025(3) 0.5797(2) -0.06893(18) 0.0281(8) Uani 1 1 d . . . . .
H37 H 0.943885 0.602091 -0.103132 0.034 Uiso 1 1 calc R . . . .
C38 C 0.8785(3) 0.6307(2) -0.01811(17) 0.0247(7) Uani 1 1 d . . . . .
H38 H 0.904202 0.687351 -0.018465 0.030 Uiso 1 1 calc R . . . .
C39 C 0.9222(3) 0.7496(2) 0.10074(15) 0.0190(6) Uani 1 1 d . . . . .
C40 C 0.9078(3) 0.8241(2) 0.07156(17) 0.0240(7) Uani 1 1 d . . . . .
H40 H 0.826389 0.835577 0.056134 0.029 Uiso 1 1 calc R . . . .
C41 C 1.0154(4) 0.8817(2) 0.06538(19) 0.0307(8) Uani 1 1 d . . . . .
H41 H 1.005375 0.931464 0.046072 0.037 Uiso 1 1 calc R . . . .
C42 C 1.1366(4) 0.8648(3) 0.08791(18) 0.0328(9) Uani 1 1 d . . . . .
H42 H 1.207930 0.902838 0.082953 0.039 Uiso 1 1 calc R . . . .
C43 C 1.1523(4) 0.7916(3) 0.11781(18) 0.0321(9) Uani 1 1 d . . . . .
H43 H 1.233798 0.780853 0.133798 0.039 Uiso 1 1 calc R . . . .
C44 C 1.0457(3) 0.7342(2) 0.12382(16) 0.0227(7) Uani 1 1 d . . . . .
H44 H 1.056561 0.684801 0.143499 0.027 Uiso 1 1 calc R . . . .
C45 C 0.6482(3) 0.7085(2) 0.07074(15) 0.0173(6) Uani 1 1 d . . . . .
C46 C 0.6146(3) 0.7749(2) 0.10607(17) 0.0209(7) Uani 1 1 d . . . . .
H46 H 0.669053 0.799197 0.143527 0.025 Uiso 1 1 calc R . . . .
C47 C 0.5008(3) 0.8049(2) 0.08563(18) 0.0252(7) Uani 1 1 d . . . . .
H47 H 0.480138 0.849266 0.109171 0.030 Uiso 1 1 calc R . . . .
C48 C 0.4179(3) 0.7684(2) 0.03001(18) 0.0269(8) Uani 1 1 d . . . . .
H48 H 0.342066 0.788515 0.016216 0.032 Uiso 1 1 calc R . . . .
C49 C 0.4491(3) 0.7025(2) -0.00441(18) 0.0278(8) Uani 1 1 d . . . . .
H49 H 0.393523 0.677935 -0.041365 0.033 Uiso 1 1 calc R . . . .
C50 C 0.5634(3) 0.6720(2) 0.01550(16) 0.0218(7) Uani 1 1 d . . . . .
H50 H 0.582918 0.627290 -0.008129 0.026 Uiso 1 1 calc R . . . .
C51 C 0.8527(3) 0.95748(19) 0.32535(16) 0.0173(6) Uani 1 1 d . . . . .
C52 C 0.8848(3) 0.9326(2) 0.26445(17) 0.0222(7) Uani 1 1 d . . . . .
H52 H 0.829967 0.891258 0.237975 0.027 Uiso 1 1 calc R . . . .
C53 C 0.9973(3) 0.9682(2) 0.24228(18) 0.0258(7) Uani 1 1 d . . . . .
H53 H 1.016198 0.951604 0.201022 0.031 Uiso 1 1 calc R . . . .
C54 C 1.0811(3) 1.0287(2) 0.2825(2) 0.0291(8) Uani 1 1 d . . . . .
H54 H 1.156055 1.052963 0.267990 0.035 Uiso 1 1 calc R . . . .
C55 C 1.0527(3) 1.0526(2) 0.3438(2) 0.0281(8) Uani 1 1 d . . . . .
H55 H 1.109549 1.092249 0.371003 0.034 Uiso 1 1 calc R . . . .
C56 C 0.9396(3) 1.0177(2) 0.36510(18) 0.0218(7) Uani 1 1 d . . . . .
H56 H 0.921316 1.034604 0.406391 0.026 Uiso 1 1 calc R . . . .
C57 C 0.6876(3) 0.9785(2) 0.42182(16) 0.0185(6) Uani 1 1 d . . . . .
C58 C 0.7089(4) 0.9585(2) 0.48746(18) 0.0295(8) Uani 1 1 d . . . . .
H58 H 0.735951 0.908495 0.497987 0.035 Uiso 1 1 calc R . . . .
C59 C 0.6904(4) 1.0126(2) 0.53822(19) 0.0352(9) Uani 1 1 d . . . . .
H59 H 0.705368 0.998461 0.582385 0.042 Uiso 1 1 calc R . . . .
C60 C 0.6504(3) 1.0862(2) 0.52360(18) 0.0270(8) Uani 1 1 d . . . . .
H60 H 0.637189 1.121598 0.557757 0.032 Uiso 1 1 calc R . . . .
C61 C 0.6295(4) 1.1082(2) 0.45810(19) 0.0297(8) Uani 1 1 d . . . . .
H61 H 0.603219 1.158579 0.448066 0.036 Uiso 1 1 calc R . . . .
C62 C 0.6481(4) 1.0544(2) 0.40746(18) 0.0265(8) Uani 1 1 d . . . . .
H62 H 0.634120 1.069066 0.363403 0.032 Uiso 1 1 calc R . . . .
C63 C 0.5778(3) 0.9296(2) 0.29176(16) 0.0184(6) Uani 1 1 d . . . . .
C64 C 0.4529(3) 0.9018(2) 0.30442(17) 0.0220(7) Uani 1 1 d . . . . .
H64 H 0.440457 0.869027 0.340265 0.026 Uiso 1 1 calc R . . . .
C65 C 0.3479(3) 0.9229(2) 0.26390(19) 0.0267(8) Uani 1 1 d . . . . .
H65 H 0.265727 0.904503 0.272841 0.032 Uiso 1 1 calc R . . . .
C66 C 0.3653(3) 0.9711(2) 0.21047(18) 0.0276(8) Uani 1 1 d . . . . .
H66 H 0.295177 0.986389 0.183965 0.033 Uiso 1 1 calc R . . . .
C67 C 0.4876(4) 0.9967(2) 0.19642(17) 0.0283(8) Uani 1 1 d . . . . .
H67 H 0.499447 1.027841 0.159602 0.034 Uiso 1 1 calc R . . . .
C68 C 0.5937(3) 0.9758(2) 0.23741(18) 0.0259(7) Uani 1 1 d . . . . .
H68 H 0.675611 0.993499 0.227732 0.031 Uiso 1 1 calc R . . . .
O1 O 0.2510(3) 0.06364(17) 0.04268(14) 0.0364(6) Uani 1 1 d . . . . .
C69 C 0.2800(5) -0.0196(3) -0.0499(2) 0.0542(13) Uani 1 1 d . . . . .
H69a H 0.240228 0.014463 -0.081665 0.081 Uiso 1 1 calc GR . . . .
H69b H 0.216079 -0.061272 -0.037292 0.081 Uiso 1 1 calc GR . . . .
H69c H 0.341954 -0.045294 -0.069582 0.081 Uiso 1 1 calc GR . . . .
C70 C 0.3447(4) 0.0323(3) 0.0102(2) 0.0392(9) Uani 1 1 d . . . . .
H70a H 0.392781 -0.000554 0.040311 0.047 Uiso 1 1 calc R . . . .
H70b H 0.403905 0.077526 -0.002822 0.047 Uiso 1 1 calc R . . . .
C71 C 0.3018(4) 0.1361(3) 0.0833(2) 0.0412(10) Uani 1 1 d . . . . .
H71a H 0.335926 0.179437 0.056307 0.049 Uiso 1 1 calc R . . . .
H71b H 0.370334 0.125022 0.116879 0.049 Uiso 1 1 calc R . . . .
C72 C 0.1955(6) 0.1621(4) 0.1157(2) 0.0601(15) Uani 1 1 d . . . . .
H72a H 0.128126 0.172651 0.082066 0.090 Uiso 1 1 calc GR . . . .
H72b H 0.227196 0.211339 0.143347 0.090 Uiso 1 1 calc GR . . . .
H72c H 0.163043 0.118978 0.142638 0.090 Uiso 1 1 calc GR . . . .
O2 O 0.2319(3) 0.57406(19) 0.56372(14) 0.0401(7) Uani 1 1 d . . . . .
C73 C 0.3157(5) 0.4793(3) 0.4986(3) 0.0596(15) Uani 1 1 d . . . . .
H73a H 0.261543 0.489570 0.458856 0.089 Uiso 1 1 calc GR . . . .
H73b H 0.334311 0.423920 0.495740 0.089 Uiso 1 1 calc GR . . . .
H73c H 0.394012 0.517455 0.503423 0.089 Uiso 1 1 calc GR . . . .
C74 C 0.2492(5) 0.4899(3) 0.5576(3) 0.0506(12) Uani 1 1 d . . . . .
H74a H 0.166939 0.454432 0.551634 0.061 Uiso 1 1 calc R . . . .
H74b H 0.300080 0.475009 0.597568 0.061 Uiso 1 1 calc R . . . .
C75 C 0.1656(5) 0.5920(4) 0.6168(3) 0.0636(16) Uani 1 1 d . . . . .
H75a H 0.185067 0.650687 0.628569 0.076 Uiso 1 1 calc R . . . .
H75b H 0.196252 0.563139 0.655438 0.076 Uiso 1 1 calc R . . . .
C76 C 0.0228(5) 0.5681(4) 0.6006(3) 0.0559(13) Uani 1 1 d . . . . .
H76a H -0.008081 0.595257 0.561695 0.084 Uiso 1 1 calc GR . . . .
H76b H -0.016905 0.584255 0.637497 0.084 Uiso 1 1 calc GR . . . .
H76c H 0.002302 0.509418 0.592168 0.084 Uiso 1 1 calc GR . . . .

loop_
_atom_site_aniso_label
_atom_site_aniso_U_11
_atom_site_aniso_U_22
_atom_site_aniso_U_33
_atom_site_aniso_U_23
_atom_site_aniso_U_13
_atom_site_aniso_U_12
Fe1 0.0084(2) 0.0173(2) 0.0139(2) -0.00427(16) -0.00086(15) 0.00131(16)
Fe2 0.0091(2) 0.0175(2) 0.0130(2) -0.00402(16) -0.00095(15) 0.00150(16)
P1 0.0114(4) 0.0188(4) 0.0145(4) -0.0040(3) 0.0009(3) 0.0014(3)
P2 0.0119(4) 0.0182(4) 0.0155(4) -0.0042(3) -0.0002(3) 0.0026(3)
N1 0.0107(12) 0.0194(13) 0.0136(12) -0.0029(10) 0.0011(9) 0.0017(10)
N2 0.0085(12) 0.0178(13) 0.0185(13) -0.0024(10) -0.0010(10) 0.0025(10)
N3 0.0117(12) 0.0215(13) 0.0124(12) -0.0020(10) -0.0027(9) 0.0027(10)
N4 0.0122(12) 0.0181(13) 0.0147(12) -0.0043(10) -0.0016(10) 0.0054(10)
N5 0.0101(12) 0.0188(13) 0.0130(12) -0.0049(10) -0.0009(9) 0.0006(10)
N6 0.0110(12) 0.0175(13) 0.0155(12) -0.0034(10) 0.0011(9) 0.0018(10)
N7 0.0083(12) 0.0213(13) 0.0149(13) -0.0040(10) -0.0014(9) -0.0006(10)
N8 0.0073(12) 0.0171(13) 0.0169(13) -0.0013(10) -0.0020(9) 0.0001(9)
C1 0.0103(14) 0.0241(16) 0.0152(14) -0.0037(12) 0.0009(11) 0.0021(12)
C2 0.0114(14) 0.0232(16) 0.0145(14) -0.0039(12) 0.0005(11) 0.0040(12)
C3 0.0131(15) 0.0242(16) 0.0193(15) -0.0036(12) 0.0003(12) 0.0046(12)
C4 0.0175(16) 0.0209(16) 0.0186(15) 0.0008(12) 0.0009(12) 0.0027(12)
C5 0.0155(15) 0.0211(16) 0.0172(15) -0.0010(12) -0.0006(12) 0.0002(12)
C6 0.0108(14) 0.0206(15) 0.0113(13) -0.0009(11) 0.0004(11) -0.0019(12)
C7 0.0103(14) 0.0260(16) 0.0120(14) -0.0004(12) -0.0001(11) 0.0020(12)
C8 0.0089(14) 0.0211(15) 0.0166(14) -0.0053(12) -0.0010(11) 0.0057(11)
C9 0.0097(14) 0.0187(15) 0.0166(14) -0.0019(11) -0.0009(11) 0.0007(11)
C10 0.0120(14) 0.0217(16) 0.0153(14) -0.0054(12) -0.0025(11) 0.0036(12)
C11 0.0101(14) 0.0203(15) 0.0167(15) -0.0030(12) -0.0004(11) 0.0033(11)
C12 0.0118(14) 0.0169(15) 0.0182(15) -0.0024(11) 0.0008(11) 0.0032(11)
C13 0.0144(15) 0.0178(15) 0.0195(15) -0.0020(12) 0.0041(12) 0.0043(11)
C14 0.0180(16) 0.0184(15) 0.0173(15) -0.0025(12) 0.0015(12) 0.0019(12)
C15 0.0158(15) 0.0223(16) 0.0148(14) -0.0033(12) -0.0008(11) 0.0033(12)
C16 0.0113(14) 0.0191(15) 0.0164(14) -0.0046(12) -0.0018(11) 0.0026(11)
C17 0.0142(15) 0.0189(15) 0.0165(15) -0.0044(12) -0.0014(12) 0.0008(12)
C18 0.0101(14) 0.0213(16) 0.0156(14) -0.0041(12) 0.0001(11) -0.0005(11)
C19 0.0108(14) 0.0195(15) 0.0158(14) -0.0055(12) -0.0004(11) 0.0020(11)
C20 0.0083(14) 0.0207(16) 0.0185(15) -0.0064(12) 0.0003(11) 0.0008(11)
C21 0.0115(15) 0.0269(17) 0.0242(17) -0.0042(13) -0.0026(12) 0.0024(12)
C22 0.0222(18) 0.0214(17) 0.036(2) 0.0022(14) 0.0015(14) 0.0060(13)
C23 0.040(2) 0.030(2) 0.049(3) 0.0084(18) -0.0115(19) 0.0058(17)
C24 0.033(2) 0.025(2) 0.065(3) -0.0092(19) 0.014(2) 0.0035(16)
C25 0.027(2) 0.0190(17) 0.046(2) -0.0006(15) 0.0006(17) 0.0016(14)
C26 0.0114(14) 0.0197(15) 0.0202(15) -0.0019(12) -0.0018(12) 0.0005(11)
C27 0.0120(15) 0.0295(18) 0.0201(16) -0.0027(13) 0.0014(12) 0.0006(13)
C28 0.0202(17) 0.0343(19) 0.0149(15) 0.0022(13) 0.0013(12) 0.0024(14)
C29 0.037(2) 0.056(3) 0.0243(19) 0.0133(18) -0.0028(16) -0.014(2)
C30 0.049(3) 0.077(3) 0.0226(19) -0.001(2) 0.0135(18) 0.032(2)
C31 0.0279(19) 0.043(2) 0.0162(16) 0.0032(15) -0.0005(14) 0.0000(16)
C32 0.0153(16) 0.0349(19) 0.0184(16) -0.0044(13) -0.0011(12) 0.0018(14)
C33 0.0133(15) 0.0226(16) 0.0169(15) -0.0059(12) 0.0003(11) 0.0020(12)
C34 0.0275(18) 0.0257(18) 0.0210(17) -0.0031(13) 0.0056(14) -0.0015(14)
C35 0.037(2) 0.0232(18) 0.0254(18) -0.0063(14) 0.0006(15) 0.0022(15)
C36 0.0186(16) 0.0308(18) 0.0164(15) -0.0093(13) -0.0018(12) 0.0078(13)
C37 0.0231(18) 0.039(2) 0.0210(17) -0.0059(15) 0.0087(14) -0.0018(15)
C38 0.0257(18) 0.0251(17) 0.0223(17) -0.0042(13) 0.0063(13) -0.0008(14)
C39 0.0163(15) 0.0249(16) 0.0151(15) -0.0050(12) 0.0050(12) -0.0007(12)
C40 0.0227(18) 0.0234(17) 0.0241(17) -0.0028(13) 0.0034(13) -0.0014(13)
C41 0.031(2) 0.0279(19) 0.0305(19) -0.0031(15) 0.0062(15) -0.0052(15)
C42 0.028(2) 0.040(2) 0.0249(18) -0.0048(16) 0.0064(15) -0.0154(16)
C43 0.0180(17) 0.051(2) 0.0232(18) -0.0057(16) 0.0030(14) -0.0065(16)
C44 0.0158(16) 0.0317(18) 0.0197(16) -0.0020(13) 0.0036(12) 0.0004(13)
C45 0.0135(15) 0.0201(15) 0.0181(15) 0.0019(12) 0.0009(12) 0.0027(12)
C46 0.0179(16) 0.0226(16) 0.0212(16) -0.0026(13) 0.0024(12) 0.0016(13)
C47 0.0227(18) 0.0253(18) 0.0298(18) 0.0021(14) 0.0062(14) 0.0084(14)
C48 0.0153(16) 0.039(2) 0.0287(19) 0.0098(16) 0.0040(14) 0.0086(15)
C49 0.0170(17) 0.041(2) 0.0229(17) -0.0021(15) -0.0016(13) 0.0019(15)
C50 0.0177(16) 0.0269(18) 0.0199(16) -0.0023(13) 0.0023(12) 0.0016(13)
C51 0.0143(15) 0.0176(15) 0.0197(15) -0.0006(12) 0.0011(12) 0.0037(12)
C52 0.0184(16) 0.0241(17) 0.0228(17) -0.0036(13) 0.0004(13) 0.0023(13)
C53 0.0223(18) 0.0310(19) 0.0254(17) -0.0001(14) 0.0063(14) 0.0066(14)
C54 0.0167(17) 0.0259(18) 0.046(2) 0.0050(16) 0.0087(15) 0.0026(14)
C55 0.0152(17) 0.0263(18) 0.040(2) -0.0045(15) -0.0024(15) -0.0005(14)
C56 0.0158(16) 0.0223(17) 0.0265(17) -0.0069(13) -0.0003(13) 0.0045(13)
C57 0.0122(15) 0.0199(16) 0.0224(16) -0.0063(12) 0.0026(12) 0.0010(12)
C58 0.042(2) 0.0226(18) 0.0216(17) -0.0078(14) -0.0034(15) 0.0079(16)
C59 0.056(3) 0.032(2) 0.0177(17) -0.0057(15) 0.0050(17) 0.0083(18)
C60 0.0246(18) 0.0297(19) 0.0256(18) -0.0133(14) 0.0059(14) 0.0016(15)
C61 0.029(2) 0.0251(18) 0.035(2) -0.0105(15) -0.0005(15) 0.0117(15)
C62 0.0296(19) 0.0283(18) 0.0217(17) -0.0030(14) -0.0004(14) 0.0095(15)
C63 0.0160(15) 0.0207(16) 0.0175(15) -0.0041(12) -0.0017(12) 0.0047(12)
C64 0.0177(16) 0.0207(16) 0.0282(17) -0.0010(13) 0.0027(13) 0.0057(13)
C65 0.0162(16) 0.0243(17) 0.038(2) -0.0025(15) -0.0019(14) 0.0048(13)
C66 0.0205(17) 0.0312(19) 0.0287(18) -0.0062(15) -0.0096(14) 0.0097(14)
C67 0.0283(19) 0.036(2) 0.0190(16) 0.0032(14) -0.0045(14) 0.0065(15)
C68 0.0182(17) 0.0314(19) 0.0270(18) 0.0000(14) -0.0002(13) 0.0038(14)
O1 0.0356(16) 0.0322(15) 0.0425(16) -0.0061(12) 0.0117(13) 0.0044(12)
C69 0.074(4) 0.055(3) 0.040(3) -0.002(2) 0.021(2) 0.018(3)
C70 0.036(2) 0.040(2) 0.046(2) 0.0047(19) 0.0187(19) 0.0087(18)
C71 0.046(3) 0.039(2) 0.039(2) -0.0004(18) -0.0014(19) 0.0136(19)
C72 0.078(4) 0.071(4) 0.039(3) -0.007(2) 0.005(2) 0.041(3)
O2 0.0348(16) 0.0486(18) 0.0373(16) -0.0023(13) 0.0073(12) 0.0070(13)
C73 0.042(3) 0.036(3) 0.102(5) -0.016(3) 0.019(3) 0.005(2)
C74 0.041(3) 0.041(3) 0.063(3) 0.007(2) -0.005(2) -0.002(2)
C75 0.044(3) 0.111(5) 0.037(3) -0.009(3) 0.005(2) 0.018(3)
C76 0.039(3) 0.086(4) 0.048(3) 0.009(3) 0.017(2) 0.014(3)

loop_
_atom_type_symbol
_atom_type_description
_atom_type_scat_dispersion_real
_atom_type_scat_dispersion_imag
_atom_type_scat_source
C C 0.0033 0.0016 'International Tables Vol C Tables 4.2.6.8 and 6.1.1.4'
H H 0.0000 0.0000 'International Tables Vol C Tables 4.2.6.8 and 6.1.1.4'
Fe Fe 0.3463 0.8444 'International Tables Vol C Tables 4.2.6.8 and 6.1.1.4'
N N 0.0061 0.0033 'International Tables Vol C Tables 4.2.6.8 and 6.1.1.4'
O O 0.0106 0.0060 'International Tables Vol C Tables 4.2.6.8 and 6.1.1.4'
P P 0.1023 0.0942 'International Tables Vol C Tables 4.2.6.8 and 6.1.1.4'

loop_
_geom_angle_atom_site_label_1
_geom_angle_atom_site_label_2
_geom_angle_atom_site_label_3
_geom_angle
_geom_angle_site_symmetry_1
_geom_angle_site_symmetry_3
_geom_angle_publ_flag
N1 Fe1 P1 102.86(8) . . ?
N1 Fe1 N3 154.23(11) . . ?
N2 Fe1 P1 113.74(9) . . ?
N2 Fe1 N1 79.99(11) . . ?
N2 Fe1 N3 79.90(11) . . ?
N2 Fe1 N7 148.03(12) . . ?
N3 Fe1 P1 99.90(8) . . ?
N7 Fe1 P1 98.23(9) . . ?
N7 Fe1 N1 93.86(11) . . ?
N7 Fe1 N3 94.71(11) . . ?
N4 Fe2 P2 102.23(8) . . ?
N4 Fe2 N6 154.05(11) . . ?
N5 Fe2 P2 113.38(8) . . ?
N5 Fe2 N4 79.97(11) . . ?
N5 Fe2 N6 79.86(11) . . ?
N6 Fe2 P2 100.67(8) . . ?
N8 Fe2 P2 97.56(9) . . ?
N8 Fe2 N4 93.89(11) . . ?
N8 Fe2 N5 149.06(12) . . ?
N8 Fe2 N6 95.05(11) . . ?
C33 P1 Fe1 117.85(11) . . ?
C39 P1 Fe1 118.51(11) . . ?
C39 P1 C33 98.73(14) . . ?
C45 P1 Fe1 113.07(11) . . ?
C45 P1 C33 103.15(14) . . ?
C45 P1 C39 103.15(15) . . ?
C51 P2 Fe2 114.65(10) . . ?
C51 P2 C57 102.22(14) . . ?
C51 P2 C63 103.43(15) . . ?
C57 P2 Fe2 119.02(12) . . ?
C57 P2 C63 97.75(14) . . ?
C63 P2 Fe2 117.07(11) . . ?
C1 N1 Fe1 117.3(2) . . ?
C1 N1 C20 119.6(3) . . ?
C20 N1 Fe1 122.8(2) . . ?
C2 N2 Fe1 119.5(2) . . ?
C6 N2 Fe1 119.8(2) . . ?
C6 N2 C2 120.7(3) . . ?
C7 N3 Fe1 116.9(2) . . ?
C7 N3 C8 119.4(3) . . ?
C8 N3 Fe1 123.2(2) . . ?
C10 N4 Fe2 123.0(2) . . ?
C11 N4 Fe2 117.1(2) . . ?
C11 N4 C10 119.6(3) . . ?
C12 N5 Fe2 119.7(2) . . ?
C12 N5 C16 120.3(3) . . ?
C16 N5 Fe2 120.0(2) . . ?
C17 N6 Fe2 117.2(2) . . ?
C17 N6 C18 119.4(3) . . ?
C18 N6 Fe2 122.98(19) . . ?
N8 N7 Fe1 159.8(3) . . ?
N7 N8 Fe2 163.2(3) . . ?
N1 C1 C2 112.2(3) . . ?
N1 C1 C21 124.7(3) . . ?
C2 C1 C21 123.1(3) . . ?
N2 C2 C1 110.2(3) . . ?
N2 C2 C3 119.8(3) . . ?
C3 C2 C1 129.8(3) . . ?
C2 C3 C4 120.9(3) . . ?
C3 C4 C5 117.8(3) . . ?
C3 C4 C22 119.7(3) . . ?
C5 C4 C22 122.5(3) . . ?
C6 C5 C4 121.0(3) . . ?
N2 C6 C5 119.7(3) . . ?
N2 C6 C7 110.4(3) . . ?
C5 C6 C7 129.7(3) . . ?
N3 C7 C6 112.4(3) . . ?
N3 C7 C26 123.7(3) . . ?
C6 C7 C26 123.9(3) . . ?
N3 C8 C9 109.6(2) . . ?
C10 C9 C8 113.7(3) . . ?
N4 C10 C9 110.5(2) . . ?
N4 C11 C12 112.2(3) . . ?
N4 C11 C27 124.6(3) . . ?
C12 C11 C27 123.2(3) . . ?
N5 C12 C11 110.2(3) . . ?
N5 C12 C13 120.2(3) . . ?
C13 C12 C11 129.4(3) . . ?
C12 C13 C14 120.6(3) . . ?
C13 C14 C28 119.1(3) . . ?
C15 C14 C13 117.9(3) . . ?
C15 C14 C28 122.9(3) . . ?
C16 C15 C14 121.1(3) . . ?
N5 C16 C15 119.7(3) . . ?
N5 C16 C17 110.0(3) . . ?
C15 C16 C17 130.2(3) . . ?
N6 C17 C16 112.4(3) . . ?
N6 C17 C32 124.3(3) . . ?
C16 C17 C32 123.3(3) . . ?
N6 C18 C19 109.8(2) . . ?
C20 C19 C18 113.7(3) . . ?
N1 C20 C19 110.1(2) . . ?
C4 C22 C23 109.7(3) . . ?
C4 C22 C24 109.4(3) . . ?
C23 C22 C24 109.1(3) . . ?
C25 C22 C4 112.2(3) . . ?
C25 C22 C23 107.8(3) . . ?
C25 C22 C24 108.6(3) . . ?
C14 C28 C29 109.0(3) . . ?
C14 C28 C31 112.0(3) . . ?
C30 C28 C14 110.0(3) . . ?
C30 C28 C29 109.3(4) . . ?
C30 C28 C31 108.3(3) . . ?
C31 C28 C29 108.2(3) . . ?
C34 C33 P1 119.8(3) . . ?
C34 C33 C38 118.4(3) . . ?
C38 C33 P1 121.8(3) . . ?
C35 C34 C33 120.2(3) . . ?
C36 C35 C34 120.7(3) . . ?
C35 C36 C37 119.7(3) . . ?
C36 C37 C38 120.1(3) . . ?
C37 C38 C33 120.9(3) . . ?
C40 C39 P1 124.5(3) . . ?
C40 C39 C44 118.7(3) . . ?
C44 C39 P1 116.5(3) . . ?
C39 C40 C41 120.2(3) . . ?
C42 C41 C40 120.2(4) . . ?
C41 C42 C43 120.3(3) . . ?
C42 C43 C44 119.7(4) . . ?
C43 C44 C39 121.0(4) . . ?
C46 C45 P1 119.1(2) . . ?
C50 C45 P1 122.0(3) . . ?
C50 C45 C46 118.4(3) . . ?
C47 C46 C45 120.7(3) . . ?
C46 C47 C48 120.1(3) . . ?
C49 C48 C47 119.5(3) . . ?
C48 C49 C50 120.9(3) . . ?
C45 C50 C49 120.3(3) . . ?
C52 C51 P2 120.3(2) . . ?
C52 C51 C56 117.8(3) . . ?
C56 C51 P2 121.7(3) . . ?
C51 C52 C53 121.5(3) . . ?
C54 C53 C52 119.4(3) . . ?
C55 C54 C53 120.0(3) . . ?
C54 C55 C56 120.2(3) . . ?
C55 C56 C51 121.1(3) . . ?
C58 C57 P2 120.5(3) . . ?
C58 C57 C62 118.6(3) . . ?
C62 C57 P2 121.0(3) . . ?
C57 C58 C59 120.5(3) . . ?
C60 C59 C58 120.5(4) . . ?
C59 C60 C61 120.2(3) . . ?
C60 C61 C62 119.4(3) . . ?
C61 C62 C57 120.9(3) . . ?
C64 C63 P2 115.8(3) . . ?
C68 C63 P2 125.3(3) . . ?
C68 C63 C64 118.7(3) . . ?
C65 C64 C63 120.6(3) . . ?
C66 C65 C64 120.1(3) . . ?
C65 C66 C67 119.7(3) . . ?
C66 C67 C68 120.3(3) . . ?
C63 C68 C67 120.6(3) . . ?
C71 O1 C70 112.7(3) . . ?
O1 C70 C69 109.2(4) . . ?
O1 C71 C72 107.7(4) . . ?
C75 O2 C74 114.0(4) . . ?
O2 C74 C73 108.2(4) . . ?
O2 C75 C76 113.4(4) . . ?

loop_
_geom_bond_atom_site_label_1
_geom_bond_atom_site_label_2
_geom_bond_distance
_geom_bond_site_symmetry_2
_geom_bond_publ_flag
Fe1 P1 2.2289(9) . ?
Fe1 N1 1.918(3) . ?
Fe1 N2 1.830(3) . ?
Fe1 N3 1.924(3) . ?
Fe1 N7 1.835(3) . ?
Fe2 P2 2.2218(9) . ?
Fe2 N4 1.921(3) . ?
Fe2 N5 1.831(3) . ?
Fe2 N6 1.926(3) . ?
Fe2 N8 1.823(3) . ?
P1 C33 1.848(3) . ?
P1 C39 1.841(3) . ?
P1 C45 1.834(3) . ?
P2 C51 1.830(3) . ?
P2 C57 1.841(3) . ?
P2 C63 1.847(3) . ?
N1 C1 1.333(4) . ?
N1 C20 1.483(4) . ?
N2 C2 1.384(4) . ?
N2 C6 1.380(4) . ?
N3 C7 1.338(4) . ?
N3 C8 1.472(4) . ?
N4 C10 1.477(4) . ?
N4 C11 1.338(4) . ?
N5 C12 1.379(4) . ?
N5 C16 1.384(4) . ?
N6 C17 1.339(4) . ?
N6 C18 1.472(4) . ?
N7 N8 1.139(3) . ?
C1 C2 1.428(4) . ?
C1 C21 1.505(4) . ?
C2 C3 1.394(5) . ?
C3 C4 1.407(4) . ?
C4 C5 1.407(5) . ?
C4 C22 1.531(5) . ?
C5 C6 1.396(4) . ?
C6 C7 1.420(4) . ?
C7 C26 1.509(4) . ?
C8 C9 1.554(4) . ?
C9 C10 1.546(4) . ?
C11 C12 1.429(4) . ?
C11 C27 1.500(4) . ?
C12 C13 1.394(4) . ?
C13 C14 1.404(4) . ?
C14 C15 1.402(5) . ?
C14 C28 1.528(4) . ?
C15 C16 1.393(4) . ?
C16 C17 1.428(4) . ?
C17 C32 1.505(4) . ?
C18 C19 1.553(4) . ?
C19 C20 1.551(4) . ?
C22 C23 1.531(5) . ?
C22 C24 1.534(6) . ?
C22 C25 1.527(5) . ?
C28 C29 1.541(5) . ?
C28 C30 1.528(5) . ?
C28 C31 1.533(5) . ?
C33 C34 1.393(5) . ?
C33 C38 1.393(5) . ?
C34 C35 1.391(5) . ?
C35 C36 1.371(5) . ?
C36 C37 1.381(5) . ?
C37 C38 1.385(5) . ?
C39 C40 1.393(5) . ?
C39 C44 1.399(5) . ?
C40 C41 1.399(5) . ?
C41 C42 1.382(6) . ?
C42 C43 1.384(6) . ?
C43 C44 1.388(5) . ?
C45 C46 1.404(4) . ?
C45 C50 1.398(4) . ?
C46 C47 1.393(5) . ?
C47 C48 1.393(5) . ?
C48 C49 1.377(5) . ?
C49 C50 1.399(5) . ?
C51 C52 1.393(5) . ?
C51 C56 1.401(4) . ?
C52 C53 1.396(5) . ?
C53 C54 1.393(5) . ?
C54 C55 1.381(5) . ?
C55 C56 1.389(5) . ?
C57 C58 1.377(5) . ?
C57 C62 1.398(5) . ?
C58 C59 1.394(5) . ?
C59 C60 1.368(6) . ?
C60 C61 1.384(5) . ?
C61 C62 1.390(5) . ?
C63 C64 1.406(5) . ?
C63 C68 1.373(5) . ?
C64 C65 1.388(5) . ?
C65 C66 1.378(5) . ?
C66 C67 1.383(5) . ?
C67 C68 1.400(5) . ?
O1 C70 1.420(5) . ?
O1 C71 1.419(5) . ?
C69 C70 1.490(6) . ?
C71 C72 1.497(6) . ?
O2 C74 1.425(5) . ?
O2 C75 1.416(5) . ?
C73 C74 1.491(7) . ?
C75 C76 1.506(7) . ?

loop_
_twin_individual_id
_twin_individual_mass_fraction_refined
_oxdiff_twin_reflns_isolated
_oxdiff_twin_reflns_overlapped
_twin_individual_twin_lattice_type
_twin_individual_twin_matrix_11
_twin_individual_twin_matrix_12
_twin_individual_twin_matrix_13
_twin_individual_twin_matrix_21
_twin_individual_twin_matrix_22
_twin_individual_twin_matrix_23
_twin_individual_twin_matrix_31
_twin_individual_twin_matrix_32
_twin_individual_twin_matrix_33
1 0.5613(8) 30838 66088 ref 1.0000 0.0000 0.0000 0.0000 1.0000 0.0000 0.0000 0.0000 1.0000
2 0.4387(8) 30249 66088 nmt -0.9999 -0.0000 -0.0010 0.0739 0.2287 -0.7789 -0.0697 -1.2201 -0.2258
